data_9014866
loop_
_publ_author_name
'Renevier, H.'
'Hodeau, J.'
'Fournier, T.'
'Bordet, P.'
'Marezio, M.'

_publ_section_title
;
 Gold effect on chemical bonding in YBa2(Cu1-y,Auy)4/3O6+x
 _cod_database_code 1008490
;
_journal_name_full 'Physica C'
_journal_page_first 183
_journal_page_last 189
_journal_volume 172
_journal_year 1990
_chemical_formula_sum 'Au0.099 Ba2 Cu2.901 O4.5 Y'
_space_group_IT_number 47
_symmetry_space_group_name_Hall '-P 2 2'
_symmetry_space_group_name_H-M 'P m m m'
_cell_angle_alpha 90
_cell_angle_beta 90
_cell_angle_gamma 90
_cell_length_a 3.842
_cell_length_b 3.878
_cell_length_c 11.765
_cell_formula_units_Z 1
_cell_volume 175.290
_database_code_amcsd 0016383
_exptl_crystal_density_diffrn 6.057
_cod_duplicate_entry 1008490
_cod_original_formula_sum 'Y Ba2 Cu2.901 Au.099 O4.5'
_cod_database_code 9014866
_amcsd_formula_title 'Au0.099 Ba2 Cu2.901 O6.5 Y'

loop_
_space_group_symop_operation_xyz
x,y,z
x,-y,z
-x,y,-z
-x,y,z
x,-y,-z
x,y,-z
-x,-y,z
-x,-y,-z

loop_
_atom_site_aniso_label
_atom_site_aniso_U_11
_atom_site_aniso_U_22
_atom_site_aniso_U_33
_atom_site_aniso_U_12
_atom_site_aniso_U_13
_atom_site_aniso_U_23
Y1 0.00810 0.00810 0.00830 0.00000 0.00000 0.00000
Ba1 0.01120 0.01120 0.01070 0.00000 0.00000 0.00000
Cu1 0.01120 0.01120 0.00480 0.00000 0.00000 0.00000
Au1 0.01120 0.01120 0.00480 0.00000 0.00000 0.00000
Cu2 0.00690 0.00690 0.01020 0.00000 0.00000 0.00000
O1 0.02200 0.02200 0.01000 0.00000 0.00000 0.00000
O2 0.01100 0.00600 0.01300 0.00000 0.00000 0.00000
O4 0.03200 0.03600 0.00900 0.00000 0.00000 0.00000

loop_
_atom_site_label
_atom_site_fract_x
_atom_site_fract_y
_atom_site_fract_z
_atom_site_occupancy
Y1 0.50000 0.50000 0.50000 1.00000
Ba1 0.50000 0.50000 0.19057 1.00000
Cu1 0.00000 0.00000 0.00000 0.90100
Au1 0.00000 0.00000 0.00000 0.09900
Cu2 0.00000 0.00000 0.35872 1.00000
O1 0.00000 0.00000 0.15740 1.00000
O2 0.00000 0.50000 0.37850 1.00000
O4 0.00000 0.50000 0.00000 0.50000

loop_
_cod_related_entry_id
_cod_related_entry_database
_cod_related_entry_code
1 AMCSD 0016383
